data_4128751
loop_
_publ_author_name
'Michalak, Sharon E.'
'Nam, Sangkil'
'Kwon, David M.'
'Horne, David A.'
'Vanderwal, Christopher D.'

_publ_section_title
;
 A Chlorine-Atom-Controlled Terminal-Epoxide-Initiated Bicyclization
 Cascade Enables a Synthesis of the Potent Cytotoxins Haterumaimides J and
 K.
;
_journal_issue 23
_journal_name_full 'Journal of the American Chemical Society'
_journal_page_first 9202
_journal_page_last 9206
_journal_paper_doi 10.1021/jacs.9b04702
_journal_volume 141
_journal_year 2019
_chemical_absolute_configuration syn
_chemical_formula_sum 'C9 H16 Cl I O2'
_chemical_formula_weight 318.57
_space_group_crystal_system monoclinic
_space_group_IT_number 4
_space_group_name_Hall 'P 2yb'
_space_group_name_H-M_alt 'P 1 21 1'
_atom_sites_solution_hydrogens geom
_atom_sites_solution_primary dual
_atom_sites_solution_secondary difmap
_audit_creation_method SHELXL-2014/7
_cell_angle_alpha 90
_cell_angle_beta 91.3419(17)
_cell_angle_gamma 90
_cell_formula_units_Z 4
_cell_length_a 5.7307(7)
_cell_length_b 8.2795(11)
_cell_length_c 24.749(3)
_cell_measurement_reflns_used 5929
_cell_measurement_temperature 133(2)
_cell_measurement_theta_max 28.24
_cell_measurement_theta_min 2.59
_cell_volume 1174.0(3)
_computing_cell_refinement 'Bruker SAINT 8.34a, 2013'
_computing_data_collection 'Bruker APEX2 2014.11-0, 2014'
_computing_data_reduction 'Bruker SAINT 8.34a, 2013'
_computing_molecular_graphics 'Bruker SHELXTL'
_computing_publication_material 'Bruker SHELXTL'
_computing_structure_refinement 'SHELXL-2014/7 (Sheldrick, 2014)'
_computing_structure_solution 'Bruker SHELXTL 2014/4'
_diffrn_ambient_temperature 133(2)
_diffrn_measured_fraction_theta_full 0.990
_diffrn_measured_fraction_theta_max 0.947
_diffrn_measurement_device_type 'Bruker SMART APEX II CCD'
_diffrn_measurement_method '\f and \w scans'
_diffrn_radiation_type MoK\a
_diffrn_radiation_wavelength 0.71073
_diffrn_reflns_av_unetI/netI 0.0313
_diffrn_reflns_Laue_measured_fraction_full 0.990
_diffrn_reflns_Laue_measured_fraction_max 0.947
_diffrn_reflns_limit_h_max 7
_diffrn_reflns_limit_h_min -7
_diffrn_reflns_limit_k_max 11
_diffrn_reflns_limit_k_min 0
_diffrn_reflns_limit_l_max 32
_diffrn_reflns_limit_l_min 0
_diffrn_reflns_number 2883
_diffrn_reflns_point_group_measured_fraction_full 0.532
_diffrn_reflns_point_group_measured_fraction_max 0.505
_diffrn_reflns_theta_full 25.500
_diffrn_reflns_theta_max 28.235
_diffrn_reflns_theta_min 1.646
_diffrn_source 'fine-focus sealed tube'
_exptl_absorpt_coefficient_mu 2.926
_exptl_absorpt_correction_T_max 0.6471
_exptl_absorpt_correction_T_min 0.4986
_exptl_absorpt_correction_type multi-scan
_exptl_absorpt_process_details 'Bruker TWINABS 2012/1'
_exptl_crystal_colour colorless
_exptl_crystal_density_diffrn 1.802
_exptl_crystal_density_meas ?
_exptl_crystal_density_method not_measured
_exptl_crystal_description plate
_exptl_crystal_F_000 624
_exptl_crystal_size_max 0.267
_exptl_crystal_size_mid 0.195
_exptl_crystal_size_min 0.050
_refine_diff_density_max 0.954
_refine_diff_density_min -0.642
_refine_diff_density_rms 0.126
_refine_ls_abs_structure_details
; 
No quotients, so Flack parameter determined by classical intensity fit 
;
_refine_ls_abs_structure_Flack 0.11(4)
_refine_ls_extinction_method none
_refine_ls_goodness_of_fit_ref 1.214
_refine_ls_hydrogen_treatment constr
_refine_ls_matrix_type full
_refine_ls_number_parameters 240
_refine_ls_number_reflns 2883
_refine_ls_number_restraints 1
_refine_ls_restrained_S_all 1.214
_refine_ls_R_factor_all 0.0300
_refine_ls_R_factor_gt 0.0282
_refine_ls_shift/su_max 0.000
_refine_ls_shift/su_mean 0.000
_refine_ls_structure_factor_coef Fsqd
_refine_ls_weighting_details 'w=1/[\s^2^(Fo^2^)+(0.0317P)^2^+1.6858P] where P=(Fo^2^+2Fc^2^)/3'
_refine_ls_weighting_scheme calc
_refine_ls_wR_factor_gt 0.0732
_refine_ls_wR_factor_ref 0.0741
_reflns_Friedel_coverage 0.000
_reflns_Friedel_fraction_full 0.000
_reflns_Friedel_fraction_max 0.000
_reflns_number_gt 2789
_reflns_number_total 2883
_reflns_threshold_expression 'I > 2\s(I)'
_cod_data_source_file ja9b04702_si_002.cif
_cod_data_source_block cdv45
_cod_depositor_comments
;
The following automatic conversions were performed:

data item '_exptl_crystal_density_meas' value 'not_measured' was
changed to '?' -- the value is perceived as not measured.

Automatic conversion script
Id: cif_fix_values 6909 2019-04-08 15:41:33Z antanas 
;
_cod_original_sg_symbol_H-M 'P 21'
_cod_database_code 4128751
_shelx_shelxl_version_number 2014/7
_shelx_space_group_comment
; 
The symmetry employed for this shelxl refinement is uniquely defined 
by the following loop, which should always be used as a source of 
symmetry information in preference to the above space-group names. 
They are only intended as comments. 
;
_shelx_estimated_absorpt_t_min 0.509
_shelx_estimated_absorpt_t_max 0.868
_exptl_absorpt_special_details
; 
Unique HKLF 4 data extracted from all observations involving domain 1 
  
 Cycle   N(1) Rint(1)  N(all) Rint(all) Twin fractions 
    1   11648  0.1694   13195  0.1669   0.9002  0.0998 
    2   11648  0.0500   13195  0.0507   0.8896  0.1104 
    3   11648  0.0463   13195  0.0471   0.8898  0.1102 
    4   11648  0.0456   13195  0.0464   0.8898  0.1102 
    5   11648  0.0455   13195  0.0463   0.8897  0.1103 
    6   11648  0.0455   13195  0.0463   0.8897  0.1103 
    7   11648  0.0455   13195  0.0463   0.8897  0.1103 
    8   11648  0.0455   13195  0.0463   0.8897  0.1103 
    9   11648  0.0455   13195  0.0463   0.8897  0.1103 
   10   11648  0.0455   13195  0.0463   0.8897  0.1103 
   11   11648  0.0455   13195  0.0463   0.8897  0.1103 
   12   11648  0.0455   13195  0.0463   0.8897  0.1103 
   13   11648  0.0455   13195  0.0463   0.8897  0.1103 
   14   11648  0.0455   13195  0.0463   0.8897  0.1103 
   15   11648  0.0455   13195  0.0463   0.8897  0.1103 
   16   11648  0.0455   13195  0.0463   0.8897  0.1103 
   17   11648  0.0455   13195  0.0463   0.8897  0.1103 
   18   11648  0.0455   13195  0.0463   0.8897  0.1103 
   19   11648  0.0455   13195  0.0463   0.8897  0.1103 
   20   11648  0.0455   13195  0.0463   0.8897  0.1103 
  
 N(1) and Rint(1) refer to singles and composites that include domain 1. 
  
 Rint = 0.0463  for all   13195  observations and 
 Rint = 0.0436  for all    6937  observations with I > 3sigma(I) 
  
 Rint is based on agreement between observed single and composite intensities 
 and those calculated from refined unique intensities and twin fractions. 
  
    2846 Corrected reflections written to file twin4.hkl 
 Reflections merged according to point-group 2/m 
 Minimum and maximum apparent transmission:  0.505577  0.647066 
 Additional spherical absorption correction applied with mu*r =  0.3000 
  
  
HKLF 5 dataset constructed from all observations involving domain 1 
5714 Corrected reflections written to file twin5.hkl 
Reflections merged according to point-group 2/m 
Single reflections that also occur in composites omitted 
Minimum and maximum apparent transmission:  0.498617  0.647066 
Minimum/maximum ratio (0.7706) 
Additional spherical absorption correction applied with mu*r =  0.3000 
;

loop_
_space_group_symop_operation_xyz
'x, y, z'
'-x, y+1/2, -z'

loop_
_atom_site_label
_atom_site_type_symbol
_atom_site_fract_x
_atom_site_fract_y
_atom_site_fract_z
_atom_site_U_iso_or_equiv
_atom_site_adp_type
_atom_site_occupancy
_atom_site_site_symmetry_order
_atom_site_calc_flag
_atom_site_refinement_flags_posn
_atom_site_refinement_flags_adp
I1 I 0.42544(7) 0.50521(6) 0.52654(2) 0.02244(12) Uani 1 1 d . .
Cl1 Cl 0.1396(3) 1.0921(2) 0.58422(7) 0.0190(4) Uani 1 1 d . .
O1 O -0.0974(8) 1.1753(6) 0.73339(19) 0.0118(9) Uani 1 1 d . .
H1 H -0.1581 1.0947 0.7482 0.018 Uiso 1 1 calc R U
O2 O -0.6009(8) 1.1397(6) 0.7262(2) 0.0151(10) Uani 1 1 d . .
H2 H -0.7445 1.1599 0.7266 0.023 Uiso 1 1 calc R U
C1 C -0.4804(12) 1.2731(8) 0.7025(3) 0.0150(14) Uani 1 1 d . .
H1A H -0.4686 1.3631 0.7287 0.018 Uiso 1 1 calc R U
H1B H -0.5688 1.3117 0.6702 0.018 Uiso 1 1 calc R U
C2 C -0.2334(11) 1.2196(8) 0.6863(3) 0.0114(13) Uani 1 1 d . .
C3 C -0.2535(11) 1.0775(9) 0.6466(3) 0.0119(12) Uani 1 1 d . .
H3A H -0.3659 0.9990 0.6612 0.014 Uiso 1 1 calc R U
H3B H -0.3213 1.1188 0.6121 0.014 Uiso 1 1 calc R U
C4 C -0.0301(10) 0.9872(11) 0.6341(3) 0.0135(14) Uani 1 1 d . .
H4A H 0.0662 0.9782 0.6682 0.016 Uiso 1 1 calc R U
C5 C -0.0819(12) 0.8151(9) 0.6129(3) 0.0149(14) Uani 1 1 d . .
H5A H -0.1753 0.7576 0.6400 0.018 Uiso 1 1 calc R U
H5B H -0.1790 0.8239 0.5794 0.018 Uiso 1 1 calc R U
C6 C 0.1297(12) 0.7141(9) 0.6010(3) 0.0154(14) Uani 1 1 d . .
C7 C 0.1482(12) 0.6529(9) 0.5514(3) 0.0196(15) Uani 1 1 d . .
H7A H 0.0284 0.6776 0.5255 0.024 Uiso 1 1 calc R U
C8 C -0.1148(12) 1.3709(9) 0.6634(3) 0.0179(15) Uani 1 1 d . .
H8A H -0.2011 1.4075 0.6311 0.027 Uiso 1 1 calc R U
H8B H 0.0460 1.3448 0.6540 0.027 Uiso 1 1 calc R U
H8C H -0.1137 1.4568 0.6907 0.027 Uiso 1 1 calc R U
C9 C 0.2995(12) 0.6916(10) 0.6471(3) 0.0162(14) Uani 1 1 d . .
H9A H 0.2189 0.6455 0.6779 0.024 Uiso 1 1 calc R U
H9B H 0.3671 0.7962 0.6573 0.024 Uiso 1 1 calc R U
H9C H 0.4241 0.6182 0.6362 0.024 Uiso 1 1 calc R U
I2 I 1.42465(7) 0.49931(6) 0.97167(2) 0.02271(12) Uani 1 1 d . .
Cl2 Cl 1.1159(3) -0.0865(2) 0.91762(7) 0.0192(4) Uani 1 1 d . .
O3 O 0.8368(8) -0.1523(6) 0.7643(2) 0.0127(10) Uani 1 1 d . .
H3 H 0.8339 -0.0509 0.7638 0.019 Uiso 1 1 calc R U
O4 O 0.3301(8) -0.1420(6) 0.7784(2) 0.0151(10) Uani 1 1 d . .
H4 H 0.1999 -0.1822 0.7698 0.023 Uiso 1 1 calc R U
C21 C 0.4823(11) -0.2655(9) 0.7971(3) 0.0149(14) Uani 1 1 d . .
H21A H 0.4946 -0.3478 0.7683 0.018 Uiso 1 1 calc R U
H21B H 0.4113 -0.3183 0.8286 0.018 Uiso 1 1 calc R U
C22 C 0.7291(11) -0.2102(8) 0.8135(3) 0.0109(13) Uani 1 1 d . .
C23 C 0.7140(11) -0.0688(9) 0.8538(3) 0.0152(13) Uani 1 1 d . .
H23A H 0.6002 0.0105 0.8390 0.018 Uiso 1 1 calc R U
H23B H 0.6509 -0.1108 0.8879 0.018 Uiso 1 1 calc R U
C24 C 0.9408(10) 0.0199(12) 0.8671(2) 0.0153(14) Uani 1 1 d . .
H24A H 1.0328 0.0268 0.8334 0.018 Uiso 1 1 calc R U
C25 C 0.8946(12) 0.1938(9) 0.8870(3) 0.0186(15) Uani 1 1 d . .
H25A H 0.7963 0.2501 0.8595 0.022 Uiso 1 1 calc R U
H25B H 0.8045 0.1879 0.9206 0.022 Uiso 1 1 calc R U
C26 C 1.1101(12) 0.2930(9) 0.8980(3) 0.0144(14) Uani 1 1 d . .
C27 C 1.1435(12) 0.3556(9) 0.9477(3) 0.0179(15) Uani 1 1 d . .
H27A H 1.0297 0.3323 0.9739 0.022 Uiso 1 1 calc R U
C28 C 0.8597(12) -0.3564(9) 0.8351(3) 0.0166(15) Uani 1 1 d . .
H28A H 0.7887 -0.3930 0.8686 0.025 Uiso 1 1 calc R U
H28B H 1.0232 -0.3276 0.8424 0.025 Uiso 1 1 calc R U
H28C H 0.8517 -0.4433 0.8082 0.025 Uiso 1 1 calc R U
C29 C 1.2683(13) 0.3147(9) 0.8517(3) 0.0180(15) Uani 1 1 d . .
H29A H 1.1787 0.3555 0.8203 0.027 Uiso 1 1 calc R U
H29B H 1.3391 0.2108 0.8426 0.027 Uiso 1 1 calc R U
H29C H 1.3912 0.3922 0.8616 0.027 Uiso 1 1 calc R U

loop_
_atom_site_aniso_label
_atom_site_aniso_U_11
_atom_site_aniso_U_22
_atom_site_aniso_U_33
_atom_site_aniso_U_23
_atom_site_aniso_U_13
_atom_site_aniso_U_12
I1 0.0211(2) 0.0258(3) 0.0207(2) -0.0073(3) 0.00506(15) 0.0035(3)
Cl1 0.0163(8) 0.0240(10) 0.0168(8) 0.0027(7) 0.0050(6) -0.0034(7)
O1 0.010(2) 0.013(2) 0.012(2) 0.0018(19) 0.0016(18) -0.0018(18)
O2 0.009(2) 0.013(2) 0.024(3) -0.001(2) 0.0029(19) 0.0049(18)
C1 0.014(3) 0.009(3) 0.022(4) -0.001(3) 0.001(3) 0.002(3)
C2 0.009(3) 0.007(3) 0.017(3) 0.001(3) -0.001(2) 0.000(2)
C3 0.008(3) 0.017(3) 0.011(3) 0.001(3) -0.001(2) -0.001(3)
C4 0.009(2) 0.017(4) 0.015(3) -0.002(3) 0.003(2) -0.005(3)
C5 0.013(3) 0.019(4) 0.012(3) -0.001(3) 0.001(3) 0.000(3)
C6 0.015(3) 0.017(4) 0.014(3) -0.001(3) 0.002(3) -0.003(3)
C7 0.017(3) 0.019(4) 0.022(4) -0.003(3) 0.000(3) 0.003(3)
C8 0.010(3) 0.013(3) 0.031(4) 0.001(3) 0.002(3) -0.003(3)
C9 0.019(3) 0.022(4) 0.008(3) 0.000(3) 0.001(3) 0.001(3)
I2 0.0214(2) 0.0249(2) 0.0216(2) -0.0069(3) -0.00553(15) -0.0036(3)
Cl2 0.0154(8) 0.0275(10) 0.0143(8) 0.0033(7) -0.0049(6) 0.0032(7)
O3 0.011(2) 0.013(2) 0.014(2) 0.0030(19) -0.0041(19) 0.0009(18)
O4 0.007(2) 0.019(3) 0.020(2) 0.002(2) -0.0033(18) 0.0021(19)
C21 0.009(3) 0.018(3) 0.017(3) 0.000(3) -0.004(3) 0.002(3)
C22 0.008(3) 0.014(3) 0.011(3) 0.003(3) 0.000(2) 0.000(2)
C23 0.009(3) 0.017(3) 0.020(4) 0.001(3) 0.002(3) 0.003(3)
C24 0.013(3) 0.022(4) 0.011(3) 0.000(3) 0.000(2) 0.000(4)
C25 0.014(3) 0.016(4) 0.026(4) -0.005(3) -0.002(3) 0.002(3)
C26 0.015(3) 0.014(3) 0.014(3) -0.001(3) -0.003(3) 0.006(3)
C27 0.013(3) 0.021(4) 0.020(4) -0.003(3) -0.002(3) -0.001(3)
C28 0.013(3) 0.016(4) 0.021(4) 0.006(3) 0.000(3) 0.008(3)
C29 0.019(3) 0.013(3) 0.022(4) -0.001(3) 0.002(3) 0.001(3)

loop_
_atom_type_symbol
_atom_type_description
_atom_type_scat_dispersion_real
_atom_type_scat_dispersion_imag
_atom_type_scat_source
C C 0.0033 0.0016 'International Tables Vol C Tables 4.2.6.8 and 6.1.1.4'
H H 0.0000 0.0000 'International Tables Vol C Tables 4.2.6.8 and 6.1.1.4'
O O 0.0106 0.0060 'International Tables Vol C Tables 4.2.6.8 and 6.1.1.4'
Cl Cl 0.1484 0.1585 'International Tables Vol C Tables 4.2.6.8 and 6.1.1.4'
I I -0.4742 1.8119 'International Tables Vol C Tables 4.2.6.8 and 6.1.1.4'

loop_
_geom_angle_atom_site_label_1
_geom_angle_atom_site_label_2
_geom_angle_atom_site_label_3
_geom_angle
O2 C1 C2 109.8(5)
O1 C2 C3 110.8(5)
O1 C2 C8 105.7(5)
C3 C2 C8 114.6(6)
O1 C2 C1 110.2(5)
C3 C2 C1 109.3(5)
C8 C2 C1 106.1(5)
C4 C3 C2 117.1(5)
C3 C4 C5 111.5(5)
C3 C4 Cl1 111.8(6)
C5 C4 Cl1 108.2(5)
C6 C5 C4 115.4(6)
C7 C6 C9 126.2(7)
C7 C6 C5 118.2(7)
C9 C6 C5 115.6(6)
C6 C7 I1 124.4(6)
O4 C21 C22 115.4(6)
O3 C22 C28 109.9(5)
O3 C22 C21 106.4(5)
C28 C22 C21 107.5(6)
O3 C22 C23 108.7(6)
C28 C22 C23 114.5(6)
C21 C22 C23 109.5(5)
C24 C23 C22 116.5(6)
C23 C24 C25 111.5(6)
C23 C24 Cl2 111.8(6)
C25 C24 Cl2 109.2(5)
C26 C25 C24 114.8(6)
C27 C26 C29 125.6(7)
C27 C26 C25 118.3(7)
C29 C26 C25 116.1(6)
C26 C27 I2 125.1(6)

loop_
_geom_bond_atom_site_label_1
_geom_bond_atom_site_label_2
_geom_bond_distance
I1 C7 2.108(7)
Cl1 C4 1.811(7)
O1 C2 1.435(8)
O2 C1 1.435(8)
C1 C2 1.545(9)
C2 C3 1.535(9)
C2 C8 1.539(9)
C3 C4 1.521(9)
C4 C5 1.544(11)
C5 C6 1.508(10)
C6 C7 1.335(10)
C6 C9 1.493(9)
I2 C27 2.078(7)
Cl2 C24 1.813(7)
O3 C22 1.460(8)
O4 C21 1.415(8)
C21 C22 1.532(8)
C22 C28 1.514(9)
C22 C23 1.541(10)
C23 C24 1.522(10)
C24 C25 1.547(12)
C25 C26 1.502(10)
C26 C27 1.345(10)
C26 C29 1.488(10)

loop_
_geom_torsion_atom_site_label_1
_geom_torsion_atom_site_label_2
_geom_torsion_atom_site_label_3
_geom_torsion_atom_site_label_4
_geom_torsion
O2 C1 C2 O1 -63.9(7)
O2 C1 C2 C3 58.1(7)
O2 C1 C2 C8 -177.9(5)
O1 C2 C3 C4 -47.1(8)
C8 C2 C3 C4 72.4(8)
C1 C2 C3 C4 -168.8(6)
C2 C3 C4 C5 158.0(6)
C2 C3 C4 Cl1 -80.7(6)
C3 C4 C5 C6 -178.2(6)
Cl1 C4 C5 C6 58.5(7)
C4 C5 C6 C7 -123.6(7)
C4 C5 C6 C9 56.8(8)
C9 C6 C7 I1 0.8(11)
C5 C6 C7 I1 -178.8(5)
O4 C21 C22 O3 -65.3(7)
O4 C21 C22 C28 177.0(6)
O4 C21 C22 C23 52.0(8)
O3 C22 C23 C24 -54.1(8)
C28 C22 C23 C24 69.2(8)
C21 C22 C23 C24 -170.0(6)
C22 C23 C24 C25 156.3(6)
C22 C23 C24 Cl2 -81.1(6)
C23 C24 C25 C26 -176.6(6)
Cl2 C24 C25 C26 59.4(7)
C24 C25 C26 C27 -122.5(7)
C24 C25 C26 C29 58.2(9)
C29 C26 C27 I2 0.3(11)
C25 C26 C27 I2 -178.9(5)
